data_2241997
loop_
_publ_author_name
'Mart\'inez, Andrea'
'Santalla, Hugo'
'Garrido, F\'atima'
'Barry, Aliou Hamady'
'Gaye, Mohamed'
'Fall Diop, Yagamare'

_publ_section_title
;
 Crystal structure of
 (1<i>R</i>,3a<i>R</i>,7a<i>R</i>)-1-{(<i>S</i>)-1-[(2<i>R</i>,5<i>S</i>)-5-(3-hydroxypentan-3-yl)tetrahydrofuran-2-yl]ethyl}-7a-methyl-2,3,3a,4,5,6,7,7a-octahydro-1<i>H</i>-inden-4-one
;
_journal_issue 2
_journal_name_full 'Acta Crystallographica Section E'
_journal_page_first 115
_journal_page_last 117
_journal_paper_doi 10.1107/S2056989016020648
_journal_volume 73
_journal_year 2017
_chemical_formula_iupac 'C21 H36 O3'
_chemical_formula_moiety 'C21 H36 O3'
_chemical_formula_sum 'C21 H36 O3'
_chemical_formula_weight 336.50
_chemical_name_systematic
(1<i>R</i>,3a<i>R</i>,7a<i>R</i>)-1-{(<i>S</i>)-1-[(2<i>R</i>,5<i>S</i>)-5-(3-Hydroxypentan-3-yl)tetrahydrofuran-2-yl]ethyl}-7a-methyl-2,3,3a,4,5,6,7,7a-octahydro-1<i>H</i>-inden-4-one
_space_group_crystal_system monoclinic
_space_group_IT_number 4
_space_group_name_Hall 'P 2yb'
_space_group_name_H-M_alt 'P 1 21 1'
_symmetry_space_group_name_Hall 'P 2yb'
_symmetry_space_group_name_H-M 'P 1 21 1'
_atom_sites_solution_hydrogens geom
_atom_sites_solution_primary direct
_atom_sites_solution_secondary difmap
_audit_creation_method SHELXL-2014/7
_cell_angle_alpha 90
_cell_angle_beta 104.1960(10)
_cell_angle_gamma 90
_cell_formula_units_Z 2
_cell_length_a 9.4601(3)
_cell_length_b 6.3779(2)
_cell_length_c 16.7425(4)
_cell_measurement_reflns_used 9988
_cell_measurement_temperature 296(2)
_cell_measurement_theta_max 28.6427
_cell_measurement_theta_min 2.4250
_cell_volume 979.32(5)
_computing_cell_refinement
;
<i>SAINT</i> (Bruker, 2016)
;
_computing_data_collection
;
<i>APEX3</i> (Bruker, 2016)
;
_computing_data_reduction
;
<i>SAINT</i> (Bruker, 2016)
;
_computing_molecular_graphics
;
ORTEP3 for Windows (Farrugia, 2012)
;
_computing_publication_material
;
<i>SHELXL-2014/7</i> (Sheldrick, 2015b)
;
_computing_structure_refinement
;
<i>SHELXL-2014/7</i> (Sheldrick, 2015b)
;
_computing_structure_solution
;
<i>SHELXT</i> (Sheldrick, 2015a)
;
_diffrn_ambient_temperature 296(2)
_diffrn_detector_area_resol_mean 8.3333
_diffrn_measured_fraction_theta_full 0.998
_diffrn_measured_fraction_theta_max 0.989
_diffrn_measurement_device_type 'Bruker SMART APEX CCD'
_diffrn_measurement_method '\f and \w scans'
_diffrn_radiation_type CuK\a
_diffrn_radiation_wavelength 1.54178
_diffrn_reflns_av_R_equivalents 0.0360
_diffrn_reflns_limit_h_max 11
_diffrn_reflns_limit_h_min -11
_diffrn_reflns_limit_k_max 7
_diffrn_reflns_limit_k_min -7
_diffrn_reflns_limit_l_max 20
_diffrn_reflns_limit_l_min -20
_diffrn_reflns_number 13069
_diffrn_reflns_theta_full 67.679
_diffrn_reflns_theta_max 71.005
_diffrn_reflns_theta_min 2.722
_exptl_absorpt_coefficient_mu 0.577
_exptl_absorpt_correction_T_max 0.753
_exptl_absorpt_correction_T_min 0.662
_exptl_absorpt_correction_type multi-scan
_exptl_absorpt_process_details
;
<i>SADABS</i> (Bruker, 2016)
;
_exptl_crystal_colour colourless
_exptl_crystal_density_diffrn 1.141
_exptl_crystal_density_method 'not measured'
_exptl_crystal_description block
_exptl_crystal_F_000 372
_exptl_crystal_size_max 0.253
_exptl_crystal_size_mid 0.115
_exptl_crystal_size_min 0.103
_refine_diff_density_max 0.139
_refine_diff_density_min -0.137
_refine_ls_abs_structure_details
;
Flack <i>x</i> determined using 1566 quotients
[(<i>I</i>^+^)-(<i>I</i>^-^)]/[(<i>I</i>^+^)+(<i>I</i>^-^)]
(Parsons et al., 2013)
;
_refine_ls_abs_structure_Flack -0.07(7)
_refine_ls_extinction_coef 0.0034(10)
_refine_ls_extinction_expression Fc^*^=kFc[1+0.001xFc^2^\l^3^/sin(2\q)]^-1/4^
_refine_ls_extinction_method
;
SHELXL-2014/7 (Sheldrick 2015b)
;
_refine_ls_goodness_of_fit_ref 1.047
_refine_ls_hydrogen_treatment mixed
_refine_ls_matrix_type full
_refine_ls_number_parameters 222
_refine_ls_number_reflns 3679
_refine_ls_number_restraints 1
_refine_ls_restrained_S_all 1.047
_refine_ls_R_factor_all 0.0335
_refine_ls_R_factor_gt 0.0330
_refine_ls_shift/su_max 0.000
_refine_ls_shift/su_mean 0.000
_refine_ls_structure_factor_coef Fsqd
_refine_ls_weighting_details 'w=1/[\s^2^(Fo^2^)+(0.0549P)^2^+0.0933P] where P=(Fo^2^+2Fc^2^)/3'
_refine_ls_weighting_scheme calc
_refine_ls_wR_factor_gt 0.0961
_refine_ls_wR_factor_ref 0.0965
_reflns_number_gt 3594
_reflns_number_total 3679
_reflns_threshold_expression 'I > 2\s(I)'
_cod_data_source_file hb7644sup1.cif
_cod_data_source_block I
_cod_database_code 2241997
_shelx_space_group_comment
;
The symmetry employed for this shelxl refinement is uniquely defined
by the following loop, which should always be used as a source of
symmetry information in preference to the above space-group names.
They are only intended as comments.
;
_shelx_estimated_absorpt_t_min 0.868
_shelx_estimated_absorpt_t_max 0.943

loop_
_space_group_symop_operation_xyz
'x, y, z'
'-x, y+1/2, -z'

loop_
_atom_site_type_symbol
_atom_site_label
_atom_site_fract_x
_atom_site_fract_y
_atom_site_fract_z
_atom_site_U_iso_or_equiv
_atom_site_adp_type
_atom_site_calc_flag
_atom_site_occupancy
O O1 0.9190(2) 0.6570(3) 0.46585(10) 0.0761(5) Uani d 1
O O2 0.41676(15) 0.5028(2) 0.80627(9) 0.0555(4) Uani d 1
O O3 0.44001(17) 0.3383(4) 0.97018(11) 0.0768(5) Uani d 1
H H3O 0.480163 0.453143 0.975052 0.115 Uiso calc 1
C C1 0.9416(2) 0.6116(3) 0.53792(13) 0.0552(5) Uani d 1
C C2 1.0862(2) 0.6426(4) 0.59799(15) 0.0651(6) Uani d 1
H H2A 1.147857 0.727399 0.572289 0.078 Uiso calc 1
H H2B 1.133002 0.507331 0.611064 0.078 Uiso calc 1
C C3 1.0739(2) 0.7482(4) 0.67748(15) 0.0630(6) Uani d 1
H H3A 1.054571 0.896302 0.667028 0.076 Uiso calc 1
H H3B 1.166385 0.735483 0.717955 0.076 Uiso calc 1
C C4 0.9536(2) 0.6548(4) 0.71321(12) 0.0523(4) Uani d 1
H H4A 0.981399 0.514090 0.732883 0.063 Uiso calc 1
H H4B 0.943984 0.738532 0.759957 0.063 Uiso calc 1
C C5 0.80678(19) 0.6465(3) 0.65022(10) 0.0412(4) Uani d 1
C C6 0.82896(19) 0.5162(3) 0.57614(11) 0.0456(4) Uani d 1
H H6 0.868329 0.380487 0.598623 0.055 Uiso calc 1
C C7 0.6765(2) 0.4733(4) 0.52444(13) 0.0626(6) Uani d 1
H H7A 0.673148 0.343325 0.493967 0.075 Uiso calc 1
H H7B 0.642601 0.586840 0.485945 0.075 Uiso calc 1
C C8 0.5838(2) 0.4576(4) 0.58867(12) 0.0562(5) Uani d 1
H H8A 0.502692 0.554932 0.575205 0.067 Uiso calc 1
H H8B 0.545476 0.316752 0.589496 0.067 Uiso calc 1
C C9 0.68560(18) 0.5124(3) 0.67337(10) 0.0422(4) Uani d 1
H H9 0.731850 0.380868 0.696278 0.051 Uiso calc 1
C C10 0.7521(3) 0.8691(3) 0.62341(14) 0.0589(5) Uani d 1
H H10A 0.653632 0.862000 0.590462 0.088 Uiso calc 1
H H10B 0.813277 0.930699 0.591728 0.088 Uiso calc 1
H H10C 0.755209 0.953355 0.671323 0.088 Uiso calc 1
C C11 0.6037(2) 0.5963(3) 0.73561(12) 0.0474(4) Uani d 1
H H11 0.553105 0.724547 0.712223 0.057 Uiso calc 1
C C12 0.7015(3) 0.6528(5) 0.81908(14) 0.0695(6) Uani d 1
H H12A 0.766322 0.538155 0.839097 0.104 Uiso calc 1
H H12B 0.642665 0.680515 0.857150 0.104 Uiso calc 1
H H12C 0.757405 0.775343 0.813787 0.104 Uiso calc 1
C C13 0.4871(2) 0.4371(3) 0.74389(13) 0.0500(4) Uani d 1
H H13 0.413816 0.429521 0.691234 0.060 Uiso calc 1
C C14 0.5382(3) 0.2155(4) 0.77004(18) 0.0672(6) Uani d 1
H H14A 0.633369 0.217278 0.808473 0.081 Uiso calc 1
H H14B 0.543273 0.130859 0.722683 0.081 Uiso calc 1
C C15 0.4227(3) 0.1314(4) 0.81102(19) 0.0726(7) Uani d 1
H H15A 0.467379 0.066789 0.863599 0.087 Uiso calc 1
H H15B 0.361078 0.028941 0.776109 0.087 Uiso calc 1
C C16 0.3342(2) 0.3267(3) 0.82279(13) 0.0532(5) Uani d 1
H H16 0.240605 0.323844 0.781623 0.064 Uiso calc 1
C C17 0.0673(3) 0.1360(5) 0.86855(17) 0.0792(8) Uani d 1
H H17A 0.077247 0.115555 0.813379 0.119 Uiso calc 1
H H17B 0.009832 0.259036 0.870492 0.119 Uiso calc 1
H H17C 0.020167 0.016174 0.885197 0.119 Uiso calc 1
C C18 0.2170(3) 0.1631(4) 0.92637(15) 0.0613(5) Uani d 1
H H18A 0.272883 0.036389 0.924591 0.074 Uiso calc 1
H H18B 0.205358 0.177567 0.982067 0.074 Uiso calc 1
C C19 0.3051(2) 0.3499(3) 0.90802(13) 0.0506(4) Uani d 1
C C20 0.2324(2) 0.5598(3) 0.91465(13) 0.0543(5) Uani d 1
H H20A 0.298507 0.670669 0.907616 0.065 Uiso calc 1
H H20B 0.145850 0.570583 0.869632 0.065 Uiso calc 1
C C21 0.1888(3) 0.5971(5) 0.99509(15) 0.0750(7) Uani d 1
H H21A 0.153005 0.737676 0.995988 0.113 Uiso calc 1
H H21B 0.272144 0.577529 1.040541 0.113 Uiso calc 1
H H21C 0.113814 0.499588 0.999528 0.113 Uiso calc 1

loop_
_atom_site_aniso_label
_atom_site_aniso_U_11
_atom_site_aniso_U_22
_atom_site_aniso_U_33
_atom_site_aniso_U_12
_atom_site_aniso_U_13
_atom_site_aniso_U_23
O1 0.1052(13) 0.0728(11) 0.0592(9) -0.0108(10) 0.0371(9) 0.0039(8)
O2 0.0597(8) 0.0400(7) 0.0789(9) 0.0002(6) 0.0399(7) -0.0013(6)
O3 0.0565(8) 0.0872(12) 0.0808(11) 0.0013(9) 0.0058(8) 0.0121(10)
C1 0.0704(12) 0.0458(10) 0.0583(11) 0.0007(9) 0.0326(10) -0.0009(9)
C2 0.0582(11) 0.0691(14) 0.0773(14) -0.0098(11) 0.0346(11) 0.0008(12)
C3 0.0544(11) 0.0678(14) 0.0690(13) -0.0168(10) 0.0191(10) -0.0012(10)
C4 0.0473(9) 0.0599(11) 0.0501(9) -0.0094(9) 0.0129(8) -0.0010(9)
C5 0.0460(8) 0.0364(9) 0.0433(8) 0.0003(7) 0.0150(7) 0.0002(7)
C6 0.0499(9) 0.0429(9) 0.0469(9) 0.0016(8) 0.0177(7) -0.0020(8)
C7 0.0580(11) 0.0794(16) 0.0504(10) -0.0021(11) 0.0133(9) -0.0143(10)
C8 0.0446(9) 0.0656(13) 0.0573(11) -0.0028(9) 0.0106(8) -0.0132(10)
C9 0.0417(8) 0.0392(9) 0.0475(9) -0.0008(7) 0.0142(7) -0.0020(7)
C10 0.0729(13) 0.0402(10) 0.0700(13) 0.0075(9) 0.0299(11) 0.0051(9)
C11 0.0493(9) 0.0417(9) 0.0565(10) -0.0005(7) 0.0228(8) -0.0038(8)
C12 0.0716(13) 0.0848(17) 0.0594(12) -0.0226(13) 0.0300(10) -0.0189(12)
C13 0.0483(9) 0.0452(10) 0.0623(11) -0.0007(8) 0.0244(8) -0.0052(8)
C14 0.0746(14) 0.0435(11) 0.0989(18) 0.0047(10) 0.0503(14) 0.0000(11)
C15 0.0794(15) 0.0432(11) 0.1116(19) -0.0006(11) 0.0550(15) -0.0024(12)
C16 0.0538(10) 0.0430(10) 0.0695(12) -0.0031(9) 0.0277(9) -0.0007(9)
C17 0.0825(16) 0.0829(18) 0.0812(15) -0.0360(14) 0.0372(13) -0.0116(14)
C18 0.0705(13) 0.0470(11) 0.0751(13) -0.0012(10) 0.0345(11) 0.0064(10)
C19 0.0470(9) 0.0462(10) 0.0603(11) 0.0007(8) 0.0165(8) 0.0039(8)
C20 0.0638(11) 0.0476(10) 0.0560(11) 0.0007(9) 0.0233(9) 0.0001(8)
C21 0.1001(18) 0.0679(15) 0.0673(14) 0.0002(13) 0.0401(14) -0.0036(12)

loop_
_atom_type_symbol
_atom_type_description
_atom_type_scat_dispersion_real
_atom_type_scat_dispersion_imag
_atom_type_scat_source
C C 0.0181 0.0091 'International Tables Vol C Tables 4.2.6.8 and 6.1.1.4'
H H 0.0000 0.0000 'International Tables Vol C Tables 4.2.6.8 and 6.1.1.4'
O O 0.0492 0.0322 'International Tables Vol C Tables 4.2.6.8 and 6.1.1.4'

loop_
_geom_angle_atom_site_label_1
_geom_angle_atom_site_label_2
_geom_angle_atom_site_label_3
_geom_angle
C13 O2 C16 106.49(15)
C19 O3 H3O 109.5
O1 C1 C2 123.2(2)
O1 C1 C6 123.6(2)
C2 C1 C6 113.21(17)
C1 C2 C3 113.09(18)
C1 C2 H2A 109.0
C3 C2 H2A 109.0
C1 C2 H2B 109.0
C3 C2 H2B 109.0
H2A C2 H2B 107.8
C2 C3 C4 113.19(18)
C2 C3 H3A 108.9
C4 C3 H3A 108.9
C2 C3 H3B 108.9
C4 C3 H3B 108.9
H3A C3 H3B 107.8
C5 C4 C3 112.45(16)
C5 C4 H4A 109.1
C3 C4 H4A 109.1
C5 C4 H4B 109.1
C3 C4 H4B 109.1
H4A C4 H4B 107.8
C4 C5 C10 110.68(17)
C4 C5 C6 107.05(14)
C10 C5 C6 111.29(15)
C4 C5 C9 116.71(14)
C10 C5 C9 111.36(15)
C6 C5 C9 99.07(14)
C1 C6 C7 120.41(17)
C1 C6 C5 111.94(16)
C7 C6 C5 104.92(15)
C1 C6 H6 106.2
C7 C6 H6 106.2
C5 C6 H6 106.2
C6 C7 C8 103.70(16)
C6 C7 H7A 111.0
C8 C7 H7A 111.0
C6 C7 H7B 111.0
C8 C7 H7B 111.0
H7A C7 H7B 109.0
C9 C8 C7 106.92(16)
C9 C8 H8A 110.3
C7 C8 H8A 110.3
C9 C8 H8B 110.3
C7 C8 H8B 110.3
H8A C8 H8B 108.6
C11 C9 C8 113.34(14)
C11 C9 C5 120.18(15)
C8 C9 C5 103.14(14)
C11 C9 H9 106.4
C8 C9 H9 106.4
C5 C9 H9 106.4
C5 C10 H10A 109.5
C5 C10 H10B 109.5
H10A C10 H10B 109.5
C5 C10 H10C 109.5
H10A C10 H10C 109.5
H10B C10 H10C 109.5
C12 C11 C13 111.35(17)
C12 C11 C9 114.32(16)
C13 C11 C9 108.95(15)
C12 C11 H11 107.3
C13 C11 H11 107.3
C9 C11 H11 107.3
C11 C12 H12A 109.5
C11 C12 H12B 109.5
H12A C12 H12B 109.5
C11 C12 H12C 109.5
H12A C12 H12C 109.5
H12B C12 H12C 109.5
O2 C13 C14 103.51(17)
O2 C13 C11 110.25(15)
C14 C13 C11 117.17(17)
O2 C13 H13 108.5
C14 C13 H13 108.5
C11 C13 H13 108.5
C13 C14 C15 104.13(17)
C13 C14 H14A 110.9
C15 C14 H14A 110.9
C13 C14 H14B 110.9
C15 C14 H14B 110.9
H14A C14 H14B 108.9
C14 C15 C16 104.18(18)
C14 C15 H15A 110.9
C16 C15 H15A 110.9
C14 C15 H15B 110.9
C16 C15 H15B 110.9
H15A C15 H15B 108.9
O2 C16 C19 109.67(16)
O2 C16 C15 105.70(15)
C19 C16 C15 115.24(19)
O2 C16 H16 108.7
C19 C16 H16 108.7
C15 C16 H16 108.7
C18 C17 H17A 109.5
C18 C17 H17B 109.5
H17A C17 H17B 109.5
C18 C17 H17C 109.5
H17A C17 H17C 109.5
H17B C17 H17C 109.5
C17 C18 C19 115.5(2)
C17 C18 H18A 108.4
C19 C18 H18A 108.4
C17 C18 H18B 108.4
C19 C18 H18B 108.4
H18A C18 H18B 107.5
O3 C19 C20 109.23(18)
O3 C19 C16 109.91(16)
C20 C19 C16 110.00(16)
O3 C19 C18 104.20(17)
C20 C19 C18 113.14(16)
C16 C19 C18 110.19(17)
C21 C20 C19 115.33(19)
C21 C20 H20A 108.4
C19 C20 H20A 108.4
C21 C20 H20B 108.4
C19 C20 H20B 108.4
H20A C20 H20B 107.5
C20 C21 H21A 109.5
C20 C21 H21B 109.5
H21A C21 H21B 109.5
C20 C21 H21C 109.5
H21A C21 H21C 109.5
H21B C21 H21C 109.5

loop_
_geom_bond_atom_site_label_1
_geom_bond_atom_site_label_2
_geom_bond_distance
O1 C1 1.208(3)
O2 C13 1.432(2)
O2 C16 1.433(2)
O3 C19 1.437(2)
O3 H3O 0.8200
C1 C2 1.499(3)
C1 C6 1.500(3)
C2 C3 1.521(3)
C2 H2A 0.9700
C2 H2B 0.9700
C3 C4 1.530(3)
C3 H3A 0.9700
C3 H3B 0.9700
C4 C5 1.525(2)
C4 H4A 0.9700
C4 H4B 0.9700
C5 C10 1.540(3)
C5 C6 1.549(2)
C5 C9 1.553(2)
C6 C7 1.514(3)
C6 H6 0.9800
C7 C8 1.548(3)
C7 H7A 0.9700
C7 H7B 0.9700
C8 C9 1.546(3)
C8 H8A 0.9700
C8 H8B 0.9700
C9 C11 1.539(2)
C9 H9 0.9800
C10 H10A 0.9600
C10 H10B 0.9600
C10 H10C 0.9600
C11 C12 1.518(3)
C11 C13 1.531(3)
C11 H11 0.9800
C12 H12A 0.9600
C12 H12B 0.9600
C12 H12C 0.9600
C13 C14 1.523(3)
C13 H13 0.9800
C14 C15 1.523(3)
C14 H14A 0.9700
C14 H14B 0.9700
C15 C16 1.540(3)
C15 H15A 0.9700
C15 H15B 0.9700
C16 C19 1.525(3)
C16 H16 0.9800
C17 C18 1.517(4)
C17 H17A 0.9600
C17 H17B 0.9600
C17 H17C 0.9600
C18 C19 1.527(3)
C18 H18A 0.9700
C18 H18B 0.9700
C19 C20 1.521(3)
C20 C21 1.521(3)
C20 H20A 0.9700
C20 H20B 0.9700
C21 H21A 0.9600
C21 H21B 0.9600
C21 H21C 0.9600

loop_
_geom_hbond_atom_site_label_D
_geom_hbond_atom_site_label_H
_geom_hbond_atom_site_label_A
_geom_hbond_site_symmetry_A
_geom_hbond_distance_DH
_geom_hbond_distance_HA
_geom_hbond_distance_DA
_geom_hbond_angle_DHA
O3 H3O O3 2_657 0.82 2.67 3.4495(9) 161
C2 H2B O1 2_746 0.97 2.57 3.273(3) 130

_cod_database_fobs_code 2241997
